data_7239438
loop_
_publ_author_name
'Pathak, Sudipta'
'Kundu, Ashis'
'Pramanik, Animesh'

_publ_section_title
;
 Monobromomalononitrile: an efficient regioselective mono brominating
 agent towards active methylene compounds and enamines under mild
 conditions
;
_journal_issue 20
_journal_name_full 'RSC Adv.'
_journal_page_first 10180
_journal_paper_doi 10.1039/C3RA46687F
_journal_volume 4
_journal_year 2014
_chemical_formula_sum 'C12 H14 Br N O'
_chemical_formula_weight 268.15
_space_group_IT_number 14
_space_group_name_Hall '-P 2yn'
_space_group_name_H-M_alt 'P 1 21/n 1'
_symmetry_cell_setting monoclinic
_symmetry_space_group_name_H-M 'P 1 21/n 1'
_atom_sites_solution_hydrogens geom
_atom_sites_solution_primary direct
_atom_sites_solution_secondary difmap
_audit_creation_method SHELXL-97
_cell_angle_alpha 90.00
_cell_angle_beta 107.418(4)
_cell_angle_gamma 90.00
_cell_formula_units_Z 4
_cell_length_a 10.3914(12)
_cell_length_b 11.2801(14)
_cell_length_c 10.7843(13)
_cell_measurement_temperature 296(2)
_cell_volume 1206.1(3)
_computing_structure_refinement 'SHELXL-97 (Sheldrick, 2008)'
_computing_structure_solution 'SHELXS-97 (Sheldrick, 2008)'
_diffrn_ambient_temperature 296(2)
_diffrn_measured_fraction_theta_full 0.970
_diffrn_measured_fraction_theta_max 0.970
_diffrn_radiation_monochromator graphite
_diffrn_radiation_source 'fine-focus sealed tube'
_diffrn_radiation_type MoK\a
_diffrn_radiation_wavelength 0.71073
_diffrn_reflns_av_R_equivalents 0.0757
_diffrn_reflns_av_sigmaI/netI 0.0686
_diffrn_reflns_limit_h_max 13
_diffrn_reflns_limit_h_min -13
_diffrn_reflns_limit_k_max 13
_diffrn_reflns_limit_k_min -14
_diffrn_reflns_limit_l_max 14
_diffrn_reflns_limit_l_min -14
_diffrn_reflns_number 13973
_diffrn_reflns_theta_full 28.27
_diffrn_reflns_theta_max 28.27
_diffrn_reflns_theta_min 2.39
_exptl_absorpt_coefficient_mu 3.382
_exptl_crystal_density_diffrn 1.477
_exptl_crystal_density_method 'not measured'
_exptl_crystal_F_000 544
_refine_diff_density_max 0.483
_refine_diff_density_min -0.615
_refine_diff_density_rms 0.088
_refine_ls_extinction_method none
_refine_ls_goodness_of_fit_ref 0.987
_refine_ls_hydrogen_treatment mixed
_refine_ls_matrix_type full
_refine_ls_number_parameters 145
_refine_ls_number_reflns 2901
_refine_ls_number_restraints 0
_refine_ls_restrained_S_all 0.987
_refine_ls_R_factor_all 0.0961
_refine_ls_R_factor_gt 0.0428
_refine_ls_shift/su_max 0.000
_refine_ls_shift/su_mean 0.000
_refine_ls_structure_factor_coef Fsqd
_refine_ls_weighting_details 'calc w=1/[\s^2^(Fo^2^)+(0.0653P)^2^+0.1334P] where P=(Fo^2^+2Fc^2^)/3'
_refine_ls_weighting_scheme calc
_refine_ls_wR_factor_gt 0.0996
_refine_ls_wR_factor_ref 0.1185
_reflns_number_gt 1841
_reflns_number_total 2901
_reflns_threshold_expression >2sigma(I)
_cod_data_source_file c3ra46687f.txt
_cod_data_source_block 12
_cod_depositor_comments
;
The following automatic conversions were performed:

data item '_symmetry_cell_setting' value 'Monoclinic' was changed to
'monoclinic' in accordance with the
/home/saulius/struct/COD-crude-data/automatic-downloads/DataCite-retrospective/RSC/depositions/lib/dictionaries/cif_core.dic
dictionary named 'cif_core.dic' version 2.4.2 last updated on
2011-04-26.

Automatic conversion script
Id: cif_fix_values 6909 2019-04-08 15:41:33Z antanas 
;
_cod_original_sg_symbol_H-M P2(1)/n
_cod_database_code 7239438

loop_
_symmetry_equiv_pos_as_xyz
'x, y, z'
'-x+1/2, y+1/2, -z+1/2'
'-x, -y, -z'
'x-1/2, -y-1/2, z-1/2'

loop_
_atom_site_label
_atom_site_type_symbol
_atom_site_fract_x
_atom_site_fract_y
_atom_site_fract_z
_atom_site_U_iso_or_equiv
_atom_site_adp_type
_atom_site_occupancy
_atom_site_symmetry_multiplicity
_atom_site_calc_flag
_atom_site_refinement_flags
Br1 Br -0.14394(4) 0.20171(3) 0.91317(3) 0.04114(17) Uani 1 1 d .
O1 O -0.3421(3) 0.2052(2) 0.6454(3) 0.0455(7) Uani 1 1 d .
N1 N 0.0471(3) 0.4048(3) 0.8985(3) 0.0338(7) Uani 1 1 d .
H1 H 0.0525 0.3539 0.9592 0.041 Uiso 1 1 calc R
C6 C -0.2723(4) 0.3742(4) 0.5492(4) 0.0434(9) Uani 1 1 d .
H1A H -0.3327 0.4373 0.5573 0.052 Uiso 1 1 calc R
H1B H -0.3125 0.3351 0.4665 0.052 Uiso 1 1 calc R
C1 C -0.2595(4) 0.2861(3) 0.6571(3) 0.0331(8) Uani 1 1 d .
C2 C -0.1509(3) 0.3055(3) 0.7727(3) 0.0301(8) Uani 1 1 d .
C3 C -0.0543(3) 0.3919(3) 0.7883(3) 0.0274(7) Uani 1 1 d .
C7 C 0.1484(4) 0.4974(3) 0.9241(4) 0.0361(8) Uani 1 1 d .
H5A H 0.1863 0.5059 1.0174 0.043 Uiso 1 1 calc R
H5B H 0.1042 0.5716 0.8908 0.043 Uiso 1 1 calc R
C8 C 0.2631(3) 0.4784(3) 0.8666(3) 0.0337(8) Uani 1 1 d .
C13 C 0.3492(4) 0.5714(4) 0.8687(4) 0.0487(10) Uani 1 1 d .
H7 H 0.3336 0.6442 0.9019 0.058 Uiso 1 1 calc R
C12 C 0.4583(5) 0.5581(5) 0.8221(5) 0.0629(13) Uani 1 1 d .
H8 H 0.5153 0.6219 0.8232 0.076 Uiso 1 1 calc R
C11 C 0.4823(5) 0.4517(5) 0.7749(5) 0.0653(14) Uani 1 1 d .
H9 H 0.5572 0.4420 0.7456 0.078 Uiso 1 1 calc R
C5 C -0.1386(4) 0.4277(4) 0.5496(4) 0.0467(10) Uani 1 1 d .
H10A H -0.0836 0.3672 0.5263 0.056 Uiso 1 1 calc R
H10B H -0.1543 0.4899 0.4847 0.056 Uiso 1 1 calc R
C4 C -0.0638(4) 0.4782(3) 0.6803(3) 0.0383(9) Uani 1 1 d .
H11A H 0.0265 0.5005 0.6805 0.046 Uiso 1 1 calc R
H11B H -0.1095 0.5493 0.6953 0.046 Uiso 1 1 calc R
C10 C 0.3966(5) 0.3585(5) 0.7700(5) 0.0644(13) Uani 1 1 d .
H12 H 0.4122 0.2861 0.7358 0.077 Uiso 1 1 calc R
C9 C 0.2876(4) 0.3719(4) 0.8157(4) 0.0471(10) Uani 1 1 d .
H13 H 0.2296 0.3083 0.8122 0.057 Uiso 1 1 calc R

loop_
_atom_site_aniso_label
_atom_site_aniso_U_11
_atom_site_aniso_U_22
_atom_site_aniso_U_33
_atom_site_aniso_U_23
_atom_site_aniso_U_13
_atom_site_aniso_U_12
Br1 0.0451(3) 0.0370(2) 0.0386(2) 0.00641(16) 0.00829(17) -0.01039(18)
O1 0.0448(16) 0.0457(17) 0.0392(15) -0.0019(12) 0.0021(12) -0.0120(13)
N1 0.0322(16) 0.0337(16) 0.0376(16) -0.0006(13) 0.0138(14) -0.0070(13)
C6 0.044(2) 0.049(2) 0.035(2) 0.0020(18) 0.0090(18) 0.0024(19)
C1 0.0327(19) 0.035(2) 0.0328(19) -0.0011(15) 0.0114(16) 0.0064(17)
C2 0.0309(19) 0.0295(18) 0.0295(18) 0.0059(14) 0.0083(15) 0.0023(15)
C3 0.0273(18) 0.0292(18) 0.0306(18) 0.0022(14) 0.0163(15) 0.0068(15)
C7 0.035(2) 0.0337(19) 0.043(2) -0.0072(16) 0.0178(17) -0.0081(16)
C8 0.0305(19) 0.037(2) 0.0349(19) 0.0006(16) 0.0122(16) -0.0015(16)
C13 0.049(3) 0.041(2) 0.062(3) 0.0029(19) 0.026(2) -0.0083(19)
C12 0.052(3) 0.067(3) 0.080(3) 0.009(3) 0.035(3) -0.017(2)
C11 0.051(3) 0.093(4) 0.067(3) 0.009(3) 0.040(2) 0.007(3)
C5 0.055(3) 0.055(3) 0.036(2) 0.0122(18) 0.0213(19) 0.003(2)
C4 0.037(2) 0.040(2) 0.041(2) 0.0096(17) 0.0149(17) -0.0010(17)
C10 0.067(3) 0.064(3) 0.075(3) -0.012(3) 0.041(3) 0.004(3)
C9 0.049(2) 0.043(2) 0.057(3) -0.010(2) 0.029(2) -0.007(2)

loop_
_atom_type_symbol
_atom_type_description
_atom_type_scat_dispersion_real
_atom_type_scat_dispersion_imag
_atom_type_scat_source
C C 0.0033 0.0016 'International Tables Vol C Tables 4.2.6.8 and 6.1.1.4'
H H 0.0000 0.0000 'International Tables Vol C Tables 4.2.6.8 and 6.1.1.4'
N N 0.0061 0.0033 'International Tables Vol C Tables 4.2.6.8 and 6.1.1.4'
O O 0.0106 0.0060 'International Tables Vol C Tables 4.2.6.8 and 6.1.1.4'
Br Br -0.2901 2.4595 'International Tables Vol C Tables 4.2.6.8 and 6.1.1.4'

loop_
_geom_angle_atom_site_label_1
_geom_angle_atom_site_label_2
_geom_angle_atom_site_label_3
_geom_angle
C3 N1 C7 125.5(3)
C3 N1 H1 117.2
C7 N1 H1 117.2
C1 C6 C5 113.1(3)
C1 C6 H1A 109.0
C5 C6 H1A 109.0
C1 C6 H1B 109.0
C5 C6 H1B 109.0
H1A C6 H1B 107.8
O1 C1 C2 123.1(3)
O1 C1 C6 120.8(3)
C2 C1 C6 116.0(3)
C3 C2 C1 125.0(3)
C3 C2 Br1 119.2(2)
C1 C2 Br1 115.7(3)
N1 C3 C2 122.6(3)
N1 C3 C4 118.0(3)
C2 C3 C4 119.4(3)
N1 C7 C8 115.8(3)
N1 C7 H5A 108.3
C8 C7 H5A 108.3
N1 C7 H5B 108.3
C8 C7 H5B 108.3
H5A C7 H5B 107.4
C13 C8 C9 118.5(4)
C13 C8 C7 118.2(3)
C9 C8 C7 123.3(3)
C8 C13 C12 120.9(4)
C8 C13 H7 119.6
C12 C13 H7 119.6
C11 C12 C13 119.8(4)
C11 C12 H8 120.1
C13 C12 H8 120.1
C12 C11 C10 120.3(4)
C12 C11 H9 119.9
C10 C11 H9 119.9
C4 C5 C6 111.7(3)
C4 C5 H10A 109.3
C6 C5 H10A 109.3
C4 C5 H10B 109.3
C6 C5 H10B 109.3
H10A C5 H10B 107.9
C3 C4 C5 112.2(3)
C3 C4 H11A 109.2
C5 C4 H11A 109.2
C3 C4 H11B 109.2
C5 C4 H11B 109.2
H11A C4 H11B 107.9
C11 C10 C9 119.9(4)
C11 C10 H12 120.0
C9 C10 H12 120.0
C10 C9 C8 120.7(4)
C10 C9 H13 119.7
C8 C9 H13 119.7

loop_
_geom_bond_atom_site_label_1
_geom_bond_atom_site_label_2
_geom_bond_distance
Br1 C2 1.899(3)
O1 C1 1.233(4)
N1 C3 1.339(4)
N1 C7 1.450(4)
N1 H1 0.8600
C6 C1 1.505(5)
C6 C5 1.514(6)
C6 H1A 0.9700
C6 H1B 0.9700
C1 C2 1.426(5)
C2 C3 1.373(5)
C3 C4 1.498(5)
C7 C8 1.514(5)
C7 H5A 0.9700
C7 H5B 0.9700
C8 C13 1.374(5)
C8 C9 1.376(5)
C13 C12 1.379(6)
C13 H7 0.9300
C12 C11 1.355(7)
C12 H8 0.9300
C11 C10 1.369(7)
C11 H9 0.9300
C5 C4 1.504(5)
C5 H10A 0.9700
C5 H10B 0.9700
C4 H11A 0.9700
C4 H11B 0.9700
C10 C9 1.372(6)
C10 H12 0.9300
C9 H13 0.9300
